data_7237937
loop_
_publ_author_name
'Tu, Jin'
'Fan, Yunhao'
'Wang, Jiaqiang'
'Li, Xiaoyu'
'Liu, Fan'
'Han, Mengmeng'
'Wang, Can'
'Li, Qianqian'
'Li, Zhen'

_publ_section_title
;
 Halogen-substituted triphenylamine derivatives with intense
 mechanoluminescence properties
;
_journal_issue 39
_journal_name_full 'Journal of Materials Chemistry C'
_journal_page_first 12256
_journal_paper_doi 10.1039/C9TC03515J
_journal_volume 7
_journal_year 2019
_chemical_formula_moiety 'C19 H13 Br2 N O'
_chemical_formula_sum 'C19 H13 Br2 N O'
_chemical_formula_weight 431.12
_space_group_crystal_system monoclinic
_space_group_IT_number 7
_space_group_name_Hall 'P -2yc'
_space_group_name_H-M_alt 'P 1 c 1'
_atom_sites_solution_hydrogens geom
_audit_creation_method SHELXL-2014/7
_audit_update_record
;
2018-12-07 deposited with the CCDC.	2019-08-31 downloaded from the CCDC.
;
_cell_angle_alpha 90
_cell_angle_beta 107.570(8)
_cell_angle_gamma 90
_cell_formula_units_Z 2
_cell_length_a 9.244(4)
_cell_length_b 8.389(4)
_cell_length_c 11.306(5)
_cell_measurement_reflns_used 996
_cell_measurement_temperature 296(2)
_cell_measurement_theta_max 22.30
_cell_measurement_theta_min 2.31
_cell_volume 835.9(7)
_computing_cell_refinement 'Bruker SAINT'
_computing_data_collection 'Bruker APEX2'
_computing_data_reduction 'Bruker SAINT'
_computing_molecular_graphics 'Bruker SHELXTL'
_computing_publication_material 'Bruker SHELXTL'
_computing_structure_refinement 'SHELXL-2014/7 (Sheldrick, 2014)'
_computing_structure_solution 'SHELXS-97 (Sheldrick, 2008)'
_diffrn_ambient_temperature 296(2)
_diffrn_measured_fraction_theta_full 0.998
_diffrn_measured_fraction_theta_max 0.998
_diffrn_measurement_device_type 'Bruker APEX-II CCD'
_diffrn_measurement_method '\f and \w scans'
_diffrn_radiation_type MoK\a
_diffrn_radiation_wavelength 0.71073
_diffrn_reflns_av_R_equivalents 0.0795
_diffrn_reflns_av_unetI/netI 0.1146
_diffrn_reflns_Laue_measured_fraction_full 0.998
_diffrn_reflns_Laue_measured_fraction_max 0.998
_diffrn_reflns_limit_h_max 10
_diffrn_reflns_limit_h_min -10
_diffrn_reflns_limit_k_max 9
_diffrn_reflns_limit_k_min -9
_diffrn_reflns_limit_l_max 10
_diffrn_reflns_limit_l_min -13
_diffrn_reflns_number 5366
_diffrn_reflns_point_group_measured_fraction_full 0.921
_diffrn_reflns_point_group_measured_fraction_max 0.921
_diffrn_reflns_theta_full 24.403
_diffrn_reflns_theta_max 24.403
_diffrn_reflns_theta_min 2.311
_exptl_absorpt_coefficient_mu 4.852
_exptl_absorpt_correction_type none
_exptl_crystal_colour colorless
_exptl_crystal_density_diffrn 1.713
_exptl_crystal_description block
_exptl_crystal_F_000 424
_exptl_crystal_size_max 0.150
_exptl_crystal_size_mid 0.120
_exptl_crystal_size_min 0.100
_refine_diff_density_max 0.488
_refine_diff_density_min -0.477
_refine_diff_density_rms 0.085
_refine_ls_abs_structure_details
; 
 Flack x determined using 507 quotients [(I+)-(I-)]/[(I+)+(I-)] 
 (Parsons, Flack and Wagner, Acta Cryst. B69 (2013) 249-259). 
;
_refine_ls_abs_structure_Flack 0.04(2)
_refine_ls_extinction_method none
_refine_ls_goodness_of_fit_ref 0.959
_refine_ls_hydrogen_treatment constr
_refine_ls_matrix_type full
_refine_ls_number_parameters 182
_refine_ls_number_reflns 2547
_refine_ls_number_restraints 12
_refine_ls_restrained_S_all 0.961
_refine_ls_R_factor_all 0.1002
_refine_ls_R_factor_gt 0.0582
_refine_ls_shift/su_max 0.035
_refine_ls_shift/su_mean 0.002
_refine_ls_structure_factor_coef Fsqd
_refine_ls_weighting_details 'w=1/[\s^2^(Fo^2^)+(0.0611P)^2^+0.7115P] where P=(Fo^2^+2Fc^2^)/3'
_refine_ls_weighting_scheme calc
_refine_ls_wR_factor_gt 0.1391
_refine_ls_wR_factor_ref 0.1605
_reflns_Friedel_coverage 0.840
_reflns_Friedel_fraction_full 0.844
_reflns_Friedel_fraction_max 0.844
_reflns_number_gt 1637
_reflns_number_total 2547
_reflns_threshold_expression 'I > 2\s(I)'
_cod_data_source_file c9tc03515j4.cif
_cod_data_source_block T
_cod_original_cell_volume 835.9(6)
_cod_original_sg_symbol_H-M 'P c'
_cod_database_code 7237937
_shelx_shelxl_version_number 2014/7
_shelx_space_group_comment
; 
The symmetry employed for this shelxl refinement is uniquely defined 
by the following loop, which should always be used as a source of 
symmetry information in preference to the above space-group names. 
They are only intended as comments. 
;
_shelx_estimated_absorpt_t_min 0.530
_shelx_estimated_absorpt_t_max 0.643

loop_
_space_group_symop_operation_xyz
'x, y, z'
'x, -y, z+1/2'

loop_
_atom_site_label
_atom_site_type_symbol
_atom_site_fract_x
_atom_site_fract_y
_atom_site_fract_z
_atom_site_U_iso_or_equiv
_atom_site_adp_type
_atom_site_occupancy
_atom_site_site_symmetry_order
_atom_site_calc_flag
_atom_site_refinement_flags_posn
_atom_site_refinement_flags_adp
_atom_site_refinement_flags_occupancy
_atom_site_disorder_assembly
_atom_site_disorder_group
Br1 Br 0.5372(4) 0.7527(5) 1.4832(3) 0.1011(15) Uani 0.712(8) 1 d . . P A 1
O1 O 1.138(2) 1.074(2) 0.869(2) 0.095(6) Uani 0.712(8) 1 d D . P A 1
C19 C 1.044(3) 0.972(4) 0.825(3) 0.065(3) Uani 0.712(8) 1 d D . P A 1
H19 H 1.0556 0.9234 0.7543 0.078 Uiso 0.712(8) 1 calc R U P A 1
Br2 Br -0.0018(2) 0.4895(3) 0.54903(19) 0.0878(8) Uani 1 1 d . . . . .
C1 C 0.5355(9) 0.7550(10) 1.0709(5) 0.038(3) Uani 1 1 d G . . . .
C2 C 0.4098(8) 0.8142(10) 1.0998(7) 0.056(4) Uani 1 1 d G . . . .
H2 H 0.3272 0.8532 1.0372 0.067 Uiso 1 1 calc R U . . .
C3 C 0.4075(9) 0.8149(11) 1.2221(7) 0.056(4) Uani 1 1 d DG . . . .
H3 H 0.3233 0.8545 1.2414 0.067 Uiso 1 1 calc R U . . .
C4 C 0.5309(10) 0.7566(11) 1.3157(6) 0.055(4) Uani 1 1 d DG . . . .
C5 C 0.6567(9) 0.6974(10) 1.2869(6) 0.060(4) Uani 1 1 d DG . . . .
H5 H 0.7393 0.6584 1.3494 0.072 Uiso 1 1 calc R U . . .
C6 C 0.6590(8) 0.6966(10) 1.1645(7) 0.052(3) Uani 1 1 d G . . . .
H6 H 0.7431 0.6571 1.1452 0.062 Uiso 1 1 calc R U . . .
N1 N 0.5383(13) 0.7573(14) 0.9486(9) 0.048(3) Uani 1 1 d . . . . .
C7 C 0.6713(8) 0.8022(10) 0.9211(7) 0.045(3) Uani 1 1 d G . . . .
C8 C 0.7586(9) 0.9250(10) 0.9894(6) 0.053(4) Uani 1 1 d G . . . .
H8 H 0.7328 0.9698 1.0556 0.063 Uiso 1 1 calc R U . . .
C9 C 0.8844(9) 0.9808(9) 0.9589(8) 0.060(4) Uani 1 1 d DG . . . .
H9 H 0.9428 1.0629 1.0046 0.072 Uiso 1 1 calc R U . . .
C10 C 0.9229(8) 0.9138(10) 0.8600(8) 0.051(3) Uani 1 1 d DG . . . .
C11 C 0.8356(9) 0.7911(10) 0.7917(6) 0.049(3) Uani 1 1 d DG . . . .
H11 H 0.8613 0.7463 0.7255 0.059 Uiso 1 1 calc R U . . .
C12 C 0.7098(8) 0.7353(9) 0.8222(7) 0.048(3) Uani 1 1 d G . . . .
H12 H 0.6514 0.6531 0.7765 0.058 Uiso 1 1 calc R U . . .
Br1' Br 1.0819(7) 1.0102(10) 0.8249(7) 0.065(3) Uani 0.288(8) 1 d . . P A 2
C13 C 0.4101(8) 0.6982(9) 0.8546(6) 0.042(3) Uani 1 1 d G . . . .
C14 C 0.3222(9) 0.5786(10) 0.8833(6) 0.053(3) Uani 1 1 d G . . . .
H14 H 0.3470 0.5385 0.9636 0.063 Uiso 1 1 calc R U . . .
C15 C 0.1971(9) 0.5189(9) 0.7919(8) 0.053(4) Uani 1 1 d G . . . .
H15 H 0.1383 0.4389 0.8112 0.063 Uiso 1 1 calc R U . . .
C16 C 0.1600(8) 0.5789(10) 0.6719(7) 0.056(4) Uani 1 1 d G . . . .
C17 C 0.2479(9) 0.6985(10) 0.6432(6) 0.047(3) Uani 1 1 d G . . . .
H17 H 0.2231 0.7386 0.5629 0.057 Uiso 1 1 calc R U . . .
C18 C 0.3729(8) 0.7582(8) 0.7345(7) 0.042(3) Uani 1 1 d G . . . .
H18 H 0.4318 0.8382 0.7153 0.050 Uiso 1 1 calc R U . . .
O1' O 0.635(4) 0.721(6) 1.527(4) 0.095(6) Uani 0.288(8) 1 d D . P A 2
C19' C 0.527(2) 0.758(2) 1.4374(14) 0.1011(15) Uani 0.288(8) 1 d D . P A 2
H19' H 0.4372 0.7896 1.4521 0.121 Uiso 0.288(8) 1 calc R U P A 2

loop_
_atom_site_aniso_label
_atom_site_aniso_U_11
_atom_site_aniso_U_22
_atom_site_aniso_U_33
_atom_site_aniso_U_23
_atom_site_aniso_U_13
_atom_site_aniso_U_12
Br1 0.135(3) 0.140(3) 0.0422(16) -0.0310(15) 0.0465(16) -0.079(2)
O1 0.073(14) 0.130(17) 0.083(13) -0.004(12) 0.026(11) -0.037(11)
C19 0.031(5) 0.115(8) 0.056(3) 0.008(3) 0.025(3) -0.022(3)
Br2 0.0594(9) 0.1368(18) 0.0629(10) -0.0195(11) 0.0119(7) -0.0306(11)
C1 0.043(7) 0.050(7) 0.025(6) -0.004(6) 0.016(6) 0.003(6)
C2 0.055(9) 0.071(10) 0.045(9) -0.011(7) 0.019(7) 0.008(7)
C3 0.080(11) 0.050(9) 0.057(9) -0.001(7) 0.050(9) -0.008(8)
C4 0.075(12) 0.058(9) 0.041(8) -0.019(7) 0.032(8) -0.016(7)
C5 0.081(11) 0.064(10) 0.025(7) 0.022(7) 0.001(7) -0.009(8)
C6 0.055(8) 0.062(9) 0.039(7) -0.007(7) 0.015(6) 0.017(7)
N1 0.047(6) 0.070(7) 0.029(6) 0.002(6) 0.016(5) 0.002(5)
C7 0.043(7) 0.060(9) 0.035(7) 0.008(6) 0.017(5) 0.011(6)
C8 0.073(10) 0.058(9) 0.029(7) -0.016(7) 0.020(7) -0.010(8)
C9 0.049(8) 0.066(10) 0.055(9) 0.000(7) 0.002(7) -0.003(7)
C10 0.046(8) 0.073(10) 0.035(7) -0.004(7) 0.016(6) -0.006(7)
C11 0.046(7) 0.070(9) 0.031(6) -0.002(6) 0.010(6) 0.018(6)
C12 0.044(7) 0.074(9) 0.026(6) -0.012(6) 0.010(6) 0.004(6)
Br1' 0.031(5) 0.115(8) 0.056(3) 0.008(3) 0.025(3) -0.022(3)
C13 0.042(7) 0.047(8) 0.037(7) 0.005(6) 0.014(6) 0.010(6)
C14 0.059(8) 0.062(9) 0.036(7) 0.005(7) 0.015(6) 0.006(7)
C15 0.048(8) 0.060(9) 0.060(9) 0.006(7) 0.031(7) 0.004(6)
C16 0.053(8) 0.078(10) 0.041(8) -0.007(8) 0.021(6) 0.009(8)
C17 0.044(7) 0.057(9) 0.037(7) 0.009(6) 0.006(6) 0.011(6)
C18 0.048(7) 0.042(8) 0.041(8) 0.006(6) 0.020(6) 0.003(6)
O1' 0.073(14) 0.130(17) 0.083(13) -0.004(12) 0.026(11) -0.037(11)
C19' 0.135(3) 0.140(3) 0.0422(16) -0.0310(15) 0.0465(16) -0.079(2)

loop_
_atom_type_symbol
_atom_type_description
_atom_type_scat_dispersion_real
_atom_type_scat_dispersion_imag
_atom_type_scat_source
C C 0.0033 0.0016 'International Tables Vol C Tables 4.2.6.8 and 6.1.1.4'
H H 0.0000 0.0000 'International Tables Vol C Tables 4.2.6.8 and 6.1.1.4'
O O 0.0106 0.0060 'International Tables Vol C Tables 4.2.6.8 and 6.1.1.4'
Br Br -0.2901 2.4595 'International Tables Vol C Tables 4.2.6.8 and 6.1.1.4'
N N 0.0061 0.0033 'International Tables Vol C Tables 4.2.6.8 and 6.1.1.4'

loop_
_geom_angle_atom_site_label_1
_geom_angle_atom_site_label_2
_geom_angle_atom_site_label_3
_geom_angle
O1 C19 C10 132.0(16)
O1 C19 H19 114.0
C10 C19 H19 114.0
C2 C1 C6 120.0
C2 C1 N1 119.7(7)
C6 C1 N1 120.3(7)
C3 C2 C1 120.0
C3 C2 H2 120.0
C1 C2 H2 120.0
C4 C3 C2 120.0
C4 C3 H3 120.0
C2 C3 H3 120.0
C19' C4 C3 119.2(6)
C19' C4 C5 120.8(6)
C3 C4 C5 120.0
C3 C4 Br1 122.8(5)
C5 C4 Br1 117.2(5)
C6 C5 C4 120.0
C6 C5 H5 120.0
C4 C5 H5 120.0
C5 C6 C1 120.0
C5 C6 H6 120.0
C1 C6 H6 120.0
C1 N1 C7 120.2(9)
C1 N1 C13 118.5(9)
C7 N1 C13 121.0(8)
C8 C7 C12 120.0
C8 C7 N1 118.3(6)
C12 C7 N1 121.5(6)
C9 C8 C7 120.0
C9 C8 H8 120.0
C7 C8 H8 120.0
C8 C9 C10 120.0
C8 C9 H9 120.0
C10 C9 H9 120.0
C19 C10 C9 121.0(6)
C19 C10 C11 119.0(6)
C9 C10 C11 120.0
C9 C10 Br1' 114.5(5)
C11 C10 Br1' 125.3(5)
C12 C11 C10 120.0
C12 C11 H11 120.0
C10 C11 H11 120.0
C11 C12 C7 120.0
C11 C12 H12 120.0
C7 C12 H12 120.0
C14 C13 C18 120.0
C14 C13 N1 119.5(6)
C18 C13 N1 120.5(6)
C13 C14 C15 120.0
C13 C14 H14 120.0
C15 C14 H14 120.0
C14 C15 C16 120.0
C14 C15 H15 120.0
C16 C15 H15 120.0
C17 C16 C15 120.0
C17 C16 Br2 120.7(4)
C15 C16 Br2 119.2(5)
C16 C17 C18 120.0
C16 C17 H17 120.0
C18 C17 H17 120.0
C17 C18 C13 120.0
C17 C18 H18 120.0
C13 C18 H18 120.0
O1' C19' C4 124(3)
O1' C19' H19' 118.1
C4 C19' H19' 118.2

loop_
_geom_bond_atom_site_label_1
_geom_bond_atom_site_label_2
_geom_bond_distance
Br1 C4 1.878(6)
O1 C19 1.215(13)
C19 C10 1.384(13)
C19 H19 0.9300
Br2 C16 1.864(6)
C1 C2 1.3900
C1 C6 1.3900
C1 N1 1.392(12)
C2 C3 1.3900
C2 H2 0.9300
C3 C4 1.3900
C3 H3 0.9300
C4 C19' 1.389(14)
C4 C5 1.3900
C5 C6 1.3900
C5 H5 0.9300
C6 H6 0.9300
N1 C7 1.408(13)
N1 C13 1.421(12)
C7 C8 1.3900
C7 C12 1.3900
C8 C9 1.3900
C8 H8 0.9300
C9 C10 1.3900
C9 H9 0.9300
C10 C11 1.3900
C10 Br1' 1.824(8)
C11 C12 1.3900
C11 H11 0.9300
C12 H12 0.9300
C13 C14 1.3900
C13 C18 1.3900
C14 C15 1.3900
C14 H14 0.9300
C15 C16 1.3900
C15 H15 0.9300
C16 C17 1.3900
C17 C18 1.3900
C17 H17 0.9300
C18 H18 0.9300
O1' C19' 1.233(14)
C19' H19' 0.9300

loop_
_geom_hbond_atom_site_label_D
_geom_hbond_atom_site_label_H
_geom_hbond_atom_site_label_A
_geom_hbond_distance_DH
_geom_hbond_distance_HA
_geom_hbond_distance_DA
_geom_hbond_angle_DHA
_geom_hbond_site_symmetry_A
C17 H17 O1 0.93 2.62 3.52(2) 163.3 2_474
C11 H11 O1' 0.93 2.57 3.06(4) 113.4 1_554
C8 H8 Br1 0.93 2.91 3.379(8) 112.7 2_574
C6 H6 Br2 0.93 3.13 4.056(7) 172.9 2_665
C5 H5 Br2 0.93 3.09 4.019(7) 173.3 1_656
C3 H3 Br1' 0.93 2.90 3.830(9) 174.2 2_475
C3 H3 O1 0.93 2.62 3.51(2) 160.5 2_475
C2 H2 Br1' 0.93 3.06 3.983(11) 173.2 1_455

loop_
_geom_torsion_atom_site_label_1
_geom_torsion_atom_site_label_2
_geom_torsion_atom_site_label_3
_geom_torsion_atom_site_label_4
_geom_torsion
C6 C1 C2 C3 0.0
N1 C1 C2 C3 -178.8(9)
C1 C2 C3 C4 0.0
C2 C3 C4 C19' 180.0(4)
C2 C3 C4 C5 0.0
C2 C3 C4 Br1 -179.9(7)
C19' C4 C5 C6 -180.0(4)
C3 C4 C5 C6 0.0
Br1 C4 C5 C6 179.9(6)
C4 C5 C6 C1 0.0
C2 C1 C6 C5 0.0
N1 C1 C6 C5 178.8(9)
C2 C1 N1 C7 137.7(8)
C6 C1 N1 C7 -41.1(13)
C2 C1 N1 C13 -48.6(12)
C6 C1 N1 C13 132.6(8)
C1 N1 C7 C8 -38.0(12)
C13 N1 C7 C8 148.4(8)
C1 N1 C7 C12 146.9(8)
C13 N1 C7 C12 -26.6(13)
C12 C7 C8 C9 0.0
N1 C7 C8 C9 -175.2(8)
C7 C8 C9 C10 0.0
O1 C19 C10 C9 4(6)
O1 C19 C10 C11 -178(4)
C8 C9 C10 C19 177(2)
C8 C9 C10 C11 0.0
C8 C9 C10 Br1' 175.6(7)
C19 C10 C11 C12 -177(2)
C9 C10 C11 C12 0.0
Br1' C10 C11 C12 -175.1(8)
C10 C11 C12 C7 0.0
C8 C7 C12 C11 0.0
N1 C7 C12 C11 175.0(9)
C1 N1 C13 C14 -29.8(12)
C7 N1 C13 C14 143.9(8)
C1 N1 C13 C18 150.7(8)
C7 N1 C13 C18 -35.6(13)
C18 C13 C14 C15 0.0
N1 C13 C14 C15 -179.5(8)
C13 C14 C15 C16 0.0
C14 C15 C16 C17 0.0
C14 C15 C16 Br2 176.7(6)
C15 C16 C17 C18 0.0
Br2 C16 C17 C18 -176.7(6)
C16 C17 C18 C13 0.0
C14 C13 C18 C17 0.0
N1 C13 C18 C17 179.5(8)
C3 C4 C19' O1' -174(3)
C5 C4 C19' O1' 6(3)
